data_2222691
loop_
_publ_author_name
'Hu, Jun'
'Gong, Xiaoyun'
'Wang, Ruji'
'Ju, Yong'

_publ_section_title
;
 Benzyl 3-dehydroxy-1,2,5-oxadiazolo[3',4':2,3]oleanolate
;
_journal_coeditor_code GK2215
_journal_issue 8
_journal_name_full 'Acta Crystallographica Section E'
_journal_page_first o1872
_journal_paper_doi 10.1107/S1600536809026695
_journal_volume 65
_journal_year 2009
_chemical_formula_iupac 'C37 H50 N2 O3'
_chemical_formula_moiety 'C37 H50 N2 O3'
_chemical_formula_sum 'C37 H50 N2 O3'
_chemical_formula_weight 570.79
_chemical_name_systematic
;
Benzyl 3-dehydroxy-1,2,5-oxadiazolo[3',4':2,3]oleanolate
;
_space_group_IT_number 19
_symmetry_cell_setting orthorhombic
_symmetry_space_group_name_Hall 'P 2ac 2ab'
_symmetry_space_group_name_H-M 'P 21 21 21'
_atom_sites_solution_hydrogens geom
_atom_sites_solution_primary direct
_atom_sites_solution_secondary difmap
_audit_creation_method SHELXL-97
_cell_angle_alpha 90.00
_cell_angle_beta 90.00
_cell_angle_gamma 90.00
_cell_formula_units_Z 4
_cell_length_a 8.7124(19)
_cell_length_b 19.054(3)
_cell_length_c 19.480(3)
_cell_measurement_reflns_used 49
_cell_measurement_temperature 295(2)
_cell_measurement_theta_max 15.14
_cell_measurement_theta_min 2.13
_cell_volume 3233.8(10)
_computing_cell_refinement 'XSCANS (Bruker, 1997)'
_computing_data_collection 'XSCANS (Bruker, 1997)'
_computing_data_reduction 'XSCANS (Bruker, 1997)'
_computing_molecular_graphics 'SHELXTL (Sheldrick, 2008)'
_computing_publication_material 'SHELXTL (Sheldrick, 2008)'
_computing_structure_refinement 'SHELXTL (Sheldrick, 2008)'
_computing_structure_solution 'SHELXTL (Sheldrick, 2008)'
_diffrn_ambient_temperature 295(2)
_diffrn_measured_fraction_theta_full 0.996
_diffrn_measured_fraction_theta_max 0.996
_diffrn_measurement_device_type 'Bruker P4'
_diffrn_measurement_method \w
_diffrn_radiation_monochromator graphite
_diffrn_radiation_source 'fine-focus sealed tube'
_diffrn_radiation_type MoK\a
_diffrn_radiation_wavelength 0.71073
_diffrn_reflns_av_R_equivalents 0.0604
_diffrn_reflns_av_sigmaI/netI 0.0843
_diffrn_reflns_limit_h_max 10
_diffrn_reflns_limit_h_min -1
_diffrn_reflns_limit_k_max 1
_diffrn_reflns_limit_k_min -23
_diffrn_reflns_limit_l_max 23
_diffrn_reflns_limit_l_min -1
_diffrn_reflns_number 4315
_diffrn_reflns_theta_full 25.49
_diffrn_reflns_theta_max 25.49
_diffrn_reflns_theta_min 2.09
_diffrn_standards_decay_% 0
_diffrn_standards_interval_count 97
_diffrn_standards_number 3
_exptl_absorpt_coefficient_mu 0.073
_exptl_absorpt_correction_type none
_exptl_crystal_colour colorless
_exptl_crystal_density_diffrn 1.172
_exptl_crystal_density_method 'not measured'
_exptl_crystal_description prism
_exptl_crystal_F_000 1240
_exptl_crystal_size_max 0.4
_exptl_crystal_size_mid 0.3
_exptl_crystal_size_min 0.2
_refine_diff_density_max 0.161
_refine_diff_density_min -0.219
_refine_ls_extinction_coef 0.00114(8)
_refine_ls_extinction_expression Fc^*^=kFc[1+0.001xFc^2^\l^3^/sin(2\q)]^-1/4^
_refine_ls_extinction_method 'SHELXTL (Sheldrick, 2008)'
_refine_ls_goodness_of_fit_ref 1.003
_refine_ls_hydrogen_treatment constr
_refine_ls_matrix_type full
_refine_ls_number_parameters 381
_refine_ls_number_reflns 3398
_refine_ls_number_restraints 1
_refine_ls_restrained_S_all 1.003
_refine_ls_R_factor_all 0.1163
_refine_ls_R_factor_gt 0.0537
_refine_ls_shift/su_max 0.008
_refine_ls_shift/su_mean 0.001
_refine_ls_structure_factor_coef Fsqd
_refine_ls_weighting_details 'calc w=1/[\s^2^(Fo^2^)+(0.001P)^2^+1.8P] where P=(Fo^2^+2Fc^2^)/3'
_refine_ls_weighting_scheme calc
_refine_ls_wR_factor_gt 0.1034
_refine_ls_wR_factor_ref 0.1312
_reflns_number_gt 1649
_reflns_number_total 3398
_reflns_threshold_expression I>2\s(I)
_cod_data_source_file gk2215.cif
_cod_data_source_block I
_cod_original_cell_volume 3233.7(10)
_cod_database_code 2222691
_cod_database_fobs_code 2222691

loop_
_symmetry_equiv_pos_as_xyz
'x, y, z'
'-x+1/2, -y, z+1/2'
'-x, y+1/2, -z+1/2'
'x+1/2, -y+1/2, -z'

loop_
_atom_site_type_symbol
_atom_site_label
_atom_site_fract_x
_atom_site_fract_y
_atom_site_fract_z
_atom_site_U_iso_or_equiv
_atom_site_adp_type
_atom_site_calc_flag
_atom_site_refinement_flags
_atom_site_occupancy
_atom_site_disorder_assembly
_atom_site_disorder_group
O O1 1.1911(2) 0.29241(10) 0.64263(10) 0.0744(7) Uani d . 1 . .
O O2 0.4830(2) 0.57882(10) 0.26204(9) 0.0712(6) Uani d . 1 . .
O O3 0.2427(2) 0.55498(10) 0.29343(10) 0.0716(6) Uani d . 1 . .
N N1 1.0434(3) 0.26443(11) 0.64843(12) 0.0666(8) Uani d . 1 . .
N N2 1.1866(3) 0.35735(12) 0.60900(12) 0.0664(8) Uani d . 1 . .
C C1 0.9740(3) 0.42957(13) 0.55969(15) 0.0616(9) Uani d . 1 . .
H H1A 1.0469 0.4475 0.5264 0.074 Uiso calc R 1 . .
H H1B 0.9514 0.4667 0.5922 0.074 Uiso calc R 1 . .
C C2 1.0416(3) 0.36797(13) 0.59652(13) 0.0537(8) Uani d . 1 . .
C C3 0.9526(3) 0.31095(13) 0.62036(14) 0.0538(8) Uani d . 1 . .
C C4 0.7825(3) 0.30445(13) 0.61483(14) 0.0551(9) Uani d . 1 . .
C C5 0.7189(3) 0.37107(12) 0.57597(13) 0.0513(8) Uani d . 1 . .
H H5A 0.7044 0.4064 0.6119 0.062 Uiso calc R 1 . .
C C6 0.5586(3) 0.35847(13) 0.54702(15) 0.0601(9) Uani d . 1 . .
H H6A 0.4963 0.3344 0.5809 0.072 Uiso calc R 1 . .
H H6B 0.5654 0.3289 0.5066 0.072 Uiso calc R 1 . .
C C7 0.4830(3) 0.42843(13) 0.52804(14) 0.0584(9) Uani d . 1 . .
H H7A 0.4705 0.4562 0.5694 0.070 Uiso calc R 1 . .
H H7B 0.3815 0.4191 0.5097 0.070 Uiso calc R 1 . .
C C8 0.5739(3) 0.47144(12) 0.47542(13) 0.0486(8) Uani d . 1 . .
C C9 0.7459(3) 0.47566(12) 0.49632(13) 0.0478(8) Uani d . 1 . .
H H9A 0.7481 0.5077 0.5357 0.057 Uiso calc R 1 . .
C C10 0.8244(3) 0.40676(12) 0.52265(14) 0.0488(8) Uani d . 1 . .
C C11 0.8355(3) 0.51355(12) 0.44024(14) 0.0544(8) Uani d . 1 . .
H H11A 0.9320 0.5299 0.4593 0.065 Uiso calc R 1 . .
H H11B 0.8593 0.4804 0.4040 0.065 Uiso calc R 1 . .
C C12 0.7521(3) 0.57467(13) 0.40973(13) 0.0535(8) Uani d . 1 . .
H H12A 0.8076 0.6033 0.3801 0.064 Uiso calc R 1 . .
C C13 0.6062(3) 0.59207(12) 0.42089(13) 0.0476(8) Uani d . 1 . .
C C14 0.5073(3) 0.54920(12) 0.47100(13) 0.0482(8) Uani d . 1 . .
C C15 0.3371(3) 0.54676(13) 0.44892(15) 0.0582(9) Uani d . 1 . .
H H15A 0.3245 0.5099 0.4150 0.070 Uiso calc R 1 . .
H H15B 0.2752 0.5344 0.4885 0.070 Uiso calc R 1 . .
C C16 0.2764(3) 0.61563(12) 0.41882(13) 0.0555(9) Uani d . 1 . .
H H16A 0.1717 0.6086 0.4034 0.067 Uiso calc R 1 . .
H H16B 0.2749 0.6510 0.4546 0.067 Uiso calc R 1 . .
C C17 0.3727(3) 0.64233(13) 0.35880(14) 0.0527(8) Uani d . 1 . .
C C18 0.5388(3) 0.65564(12) 0.38321(13) 0.0528(8) Uani d . 1 . .
H H18A 0.6014 0.6630 0.3420 0.063 Uiso calc R 1 . .
C C19 0.5519(3) 0.72292(12) 0.42714(13) 0.0573(9) Uani d . 1 . .
H H19A 0.5003 0.7151 0.4706 0.069 Uiso calc R 1 . .
H H19B 0.6594 0.7316 0.4369 0.069 Uiso calc R 1 . .
C C20 0.4830(4) 0.78871(12) 0.39294(14) 0.0590(9) Uani d . 1 . .
C C21 0.3161(3) 0.77305(13) 0.37401(14) 0.0595(9) Uani d . 1 . .
H H21A 0.2578 0.7648 0.4156 0.071 Uiso calc R 1 . .
H H21B 0.2724 0.8137 0.3512 0.071 Uiso calc R 1 . .
C C22 0.3016(3) 0.70920(13) 0.32701(14) 0.0590(9) Uani d . 1 . .
H H22A 0.3523 0.7192 0.2837 0.071 Uiso calc R 1 . .
H H22B 0.1939 0.7007 0.3175 0.071 Uiso calc R 1 . .
C C23 0.7150(4) 0.30364(15) 0.68788(14) 0.0743(10) Uani d . 1 . .
H H23A 0.7526 0.2633 0.7122 0.112 Uiso calc R 1 . .
H H23B 0.6050 0.3015 0.6853 0.112 Uiso calc R 1 . .
H H23C 0.7451 0.3455 0.7117 0.112 Uiso calc R 1 . .
C C24 0.7422(4) 0.23391(13) 0.57912(16) 0.0779(11) Uani d . 1 . .
H H24A 0.7836 0.2337 0.5334 0.117 Uiso calc R 1 . .
H H24B 0.6327 0.2287 0.5770 0.117 Uiso calc R 1 . .
H H24C 0.7853 0.1957 0.6048 0.117 Uiso calc R 1 . .
C C25 0.8705(3) 0.35522(13) 0.46425(14) 0.0644(9) Uani d . 1 . .
H H25A 0.7800 0.3394 0.4408 0.097 Uiso calc R 1 . .
H H25B 0.9233 0.3156 0.4835 0.097 Uiso calc R 1 . .
H H25C 0.9368 0.3788 0.4323 0.097 Uiso calc R 1 . .
C C26 0.5545(3) 0.43558(13) 0.40356(13) 0.0616(9) Uani d . 1 . .
H H26A 0.4478 0.4259 0.3956 0.092 Uiso calc R 1 . .
H H26B 0.6115 0.3925 0.4027 0.092 Uiso calc R 1 . .
H H26C 0.5922 0.4664 0.3684 0.092 Uiso calc R 1 . .
C C27 0.5144(3) 0.58773(12) 0.54287(12) 0.0602(9) Uani d . 1 . .
H H27A 0.4732 0.6342 0.5384 0.090 Uiso calc R 1 . .
H H27B 0.6191 0.5904 0.5580 0.090 Uiso calc R 1 . .
H H27C 0.4551 0.5619 0.5758 0.090 Uiso calc R 1 . .
C C28 0.4855(4) 0.85000(13) 0.44522(15) 0.0815(11) Uani d . 1 . .
H H28A 0.5897 0.8606 0.4573 0.122 Uiso calc R 1 . .
H H28B 0.4296 0.8367 0.4857 0.122 Uiso calc R 1 . .
H H28C 0.4386 0.8907 0.4251 0.122 Uiso calc R 1 . .
C C29 0.5774(4) 0.81142(14) 0.33019(15) 0.0767(11) Uani d . 1 . .
H H29A 0.5788 0.7741 0.2971 0.115 Uiso calc R 1 . .
H H29B 0.6805 0.8219 0.3442 0.115 Uiso calc R 1 . .
H H29C 0.5319 0.8525 0.3101 0.115 Uiso calc R 1 . .
C C30 0.3771(3) 0.58947(14) 0.30003(14) 0.0593(9) Uani d . 1 . .
C C31 0.2337(4) 0.50425(15) 0.23783(15) 0.0753(10) Uani d . 1 . .
H H31A 0.3175 0.4709 0.2410 0.090 Uiso calc R 1 . .
H H31B 0.2399 0.5278 0.1938 0.090 Uiso calc R 1 . .
C C32 0.0835(3) 0.46753(14) 0.24481(14) 0.0614(9) Uani d D 1 . .
C C33 0.0760(4) 0.39893(15) 0.26336(16) 0.0816(12) Uani d . 1 . .
H H33A 0.1668 0.3744 0.2708 0.098 Uiso calc R 1 . .
C C34 -0.0612(4) 0.36458(17) 0.27150(17) 0.0924(13) Uani d . 1 . .
H H34A -0.0634 0.3174 0.2837 0.111 Uiso calc R 1 . .
C C35 -0.1919(4) 0.40016(18) 0.26151(17) 0.0987(13) Uani d . 1 . .
H H35A -0.2849 0.3771 0.2682 0.118 Uiso calc R 1 . .
C C36 -0.1941(4) 0.4695(2) 0.24168(16) 0.0971(13) Uani d . 1 . .
H H36A -0.2858 0.4930 0.2334 0.116 Uiso calc R 1 . .
C C37 -0.0519(4) 0.50313(16) 0.23452(15) 0.0804(11) Uani d D 1 . .
H H37A -0.0490 0.5504 0.2226 0.096 Uiso calc R 1 . .

loop_
_atom_site_aniso_label
_atom_site_aniso_U_11
_atom_site_aniso_U_22
_atom_site_aniso_U_33
_atom_site_aniso_U_12
_atom_site_aniso_U_13
_atom_site_aniso_U_23
O1 0.0625(13) 0.0800(13) 0.0808(13) 0.0098(12) -0.0046(12) 0.0181(12)
O2 0.0653(12) 0.0774(12) 0.0710(12) -0.0048(12) 0.0123(12) -0.0125(11)
O3 0.0688(13) 0.0741(11) 0.0718(12) -0.0144(13) 0.0066(12) -0.0206(11)
N1 0.0565(15) 0.0613(13) 0.0820(16) 0.0021(14) -0.0040(15) 0.0038(14)
N2 0.0561(14) 0.0712(14) 0.0720(15) 0.0048(14) 0.0006(15) 0.0129(14)
C1 0.0469(15) 0.0509(14) 0.087(2) -0.0029(15) -0.0043(17) 0.0110(16)
C2 0.0470(16) 0.0578(15) 0.0564(16) 0.0052(15) 0.0004(15) -0.0019(14)
C3 0.0513(16) 0.0497(14) 0.0603(17) -0.0033(15) -0.0011(16) 0.0004(14)
C4 0.0536(16) 0.0426(13) 0.0691(18) -0.0012(14) -0.0076(17) 0.0090(15)
C5 0.0541(16) 0.0429(13) 0.0570(16) -0.0053(14) -0.0005(15) 0.0004(13)
C6 0.0482(16) 0.0533(15) 0.0789(19) -0.0037(15) -0.0041(17) 0.0129(16)
C7 0.0508(16) 0.0536(15) 0.0708(18) -0.0008(15) -0.0001(17) 0.0126(15)
C8 0.0447(15) 0.0458(13) 0.0553(15) -0.0034(14) 0.0071(14) -0.0011(13)
C9 0.0456(14) 0.0447(13) 0.0531(15) 0.0027(14) 0.0036(14) -0.0006(13)
C10 0.0445(15) 0.0405(13) 0.0613(16) -0.0005(13) 0.0034(15) 0.0068(13)
C11 0.0519(16) 0.0456(14) 0.0656(17) 0.0032(14) 0.0037(16) 0.0070(14)
C12 0.0586(17) 0.0491(14) 0.0530(15) -0.0001(16) 0.0016(16) 0.0063(14)
C13 0.0518(16) 0.0414(13) 0.0498(15) 0.0030(14) 0.0026(15) 0.0009(13)
C14 0.0468(15) 0.0438(13) 0.0540(15) 0.0008(13) 0.0081(15) 0.0018(13)
C15 0.0487(16) 0.0581(16) 0.0679(17) 0.0012(15) 0.0051(16) 0.0062(16)
C16 0.0557(17) 0.0541(15) 0.0566(16) 0.0067(16) -0.0029(16) 0.0062(14)
C17 0.0530(16) 0.0514(14) 0.0537(16) 0.0034(15) 0.0049(15) 0.0054(14)
C18 0.0619(18) 0.0429(13) 0.0536(16) 0.0046(15) -0.0007(16) 0.0061(13)
C19 0.0622(18) 0.0486(14) 0.0609(17) 0.0049(16) -0.0081(17) 0.0037(14)
C20 0.072(2) 0.0411(13) 0.0638(17) -0.0008(16) 0.0027(18) -0.0011(14)
C21 0.0629(18) 0.0579(16) 0.0578(17) 0.0085(17) -0.0036(17) 0.0028(15)
C22 0.0648(19) 0.0524(15) 0.0598(16) 0.0023(17) -0.0090(17) 0.0011(15)
C23 0.066(2) 0.0791(19) 0.078(2) -0.0034(19) 0.0058(19) 0.0283(18)
C24 0.070(2) 0.0465(15) 0.117(3) -0.0008(18) -0.015(2) -0.0007(19)
C25 0.0627(18) 0.0582(16) 0.0722(19) 0.0106(17) 0.0095(18) -0.0040(16)
C26 0.0556(17) 0.0552(15) 0.0739(19) -0.0023(17) -0.0038(18) -0.0032(16)
C27 0.0718(19) 0.0519(15) 0.0568(16) 0.0080(16) 0.0083(18) 0.0032(14)
C28 0.102(3) 0.0570(17) 0.085(2) 0.018(2) -0.016(2) -0.0103(18)
C29 0.085(2) 0.0624(17) 0.083(2) 0.000(2) 0.006(2) 0.0221(17)
C30 0.0629(18) 0.0577(16) 0.0572(17) 0.0024(17) 0.0026(17) 0.0015(15)
C31 0.080(2) 0.0779(18) 0.0681(18) -0.017(2) 0.005(2) -0.0234(17)
C32 0.0621(18) 0.0638(17) 0.0584(17) 0.0028(17) 0.0008(17) -0.0110(15)
C33 0.085(2) 0.0689(19) 0.091(2) 0.012(2) -0.012(2) -0.0114(19)
C34 0.109(3) 0.0729(19) 0.095(2) -0.023(2) 0.015(3) -0.013(2)
C35 0.089(2) 0.125(3) 0.082(2) -0.034(2) 0.013(2) -0.043(2)
C36 0.073(2) 0.146(3) 0.071(2) 0.032(3) -0.014(2) -0.023(2)
C37 0.090(2) 0.078(2) 0.074(2) 0.011(2) -0.005(2) -0.0125(18)

loop_
_atom_type_symbol
_atom_type_description
_atom_type_scat_dispersion_real
_atom_type_scat_dispersion_imag
_atom_type_scat_source
C C 0.0033 0.0016 'International Tables Vol C Tables 4.2.6.8 and 6.1.1.4'
H H 0.0000 0.0000 'International Tables Vol C Tables 4.2.6.8 and 6.1.1.4'
N N 0.0061 0.0033 'International Tables Vol C Tables 4.2.6.8 and 6.1.1.4'
O O 0.0106 0.0060 'International Tables Vol C Tables 4.2.6.8 and 6.1.1.4'

loop_
_geom_angle_atom_site_label_1
_geom_angle_atom_site_label_2
_geom_angle_atom_site_label_3
_geom_angle_site_symmetry_1
_geom_angle_site_symmetry_3
_geom_angle
_geom_angle_publ_flag
N1 O1 N2 . . 110.42(19) ?
C30 O3 C31 . . 116.2(2) ?
C3 N1 O1 . . 105.3(2) ?
C2 N2 O1 . . 104.6(2) ?
C2 C1 C10 . . 109.5(2) ?
C2 C1 H1A . . 109.8 ?
C10 C1 H1A . . 109.8 ?
C2 C1 H1B . . 109.8 ?
C10 C1 H1B . . 109.8 ?
H1A C1 H1B . . 108.2 ?
N2 C2 C3 . . 110.6(2) ?
N2 C2 C1 . . 126.4(2) ?
C3 C2 C1 . . 123.0(2) ?
N1 C3 C2 . . 109.1(2) ?
N1 C3 C4 . . 125.1(2) ?
C2 C3 C4 . . 125.8(2) ?
C3 C4 C23 . . 108.3(2) ?
C3 C4 C24 . . 109.2(2) ?
C23 C4 C24 . . 108.6(2) ?
C3 C4 C5 . . 108.5(2) ?
C23 C4 C5 . . 108.5(2) ?
C24 C4 C5 . . 113.7(2) ?
C6 C5 C10 . . 111.5(2) ?
C6 C5 C4 . . 111.9(2) ?
C10 C5 C4 . . 117.8(2) ?
C6 C5 H5A . . 104.8 ?
C10 C5 H5A . . 104.8 ?
C4 C5 H5A . . 104.8 ?
C5 C6 C7 . . 110.2(2) ?
C5 C6 H6A . . 109.6 ?
C7 C6 H6A . . 109.6 ?
C5 C6 H6B . . 109.6 ?
C7 C6 H6B . . 109.6 ?
H6A C6 H6B . . 108.1 ?
C6 C7 C8 . . 113.8(2) ?
C6 C7 H7A . . 108.8 ?
C8 C7 H7A . . 108.8 ?
C6 C7 H7B . . 108.8 ?
C8 C7 H7B . . 108.8 ?
H7A C7 H7B . . 107.7 ?
C7 C8 C9 . . 110.5(2) ?
C7 C8 C26 . . 107.9(2) ?
C9 C8 C26 . . 111.2(2) ?
C7 C8 C14 . . 110.2(2) ?
C9 C8 C14 . . 108.48(19) ?
C26 C8 C14 . . 108.5(2) ?
C11 C9 C8 . . 109.3(2) ?
C11 C9 C10 . . 114.1(2) ?
C8 C9 C10 . . 117.6(2) ?
C11 C9 H9A . . 104.8 ?
C8 C9 H9A . . 104.8 ?
C10 C9 H9A . . 104.8 ?
C5 C10 C1 . . 108.1(2) ?
C5 C10 C25 . . 111.6(2) ?
C1 C10 C25 . . 107.5(2) ?
C5 C10 C9 . . 109.2(2) ?
C1 C10 C9 . . 106.51(19) ?
C25 C10 C9 . . 113.7(2) ?
C12 C11 C9 . . 113.9(2) ?
C12 C11 H11A . . 108.8 ?
C9 C11 H11A . . 108.8 ?
C12 C11 H11B . . 108.8 ?
C9 C11 H11B . . 108.8 ?
H11A C11 H11B . . 107.7 ?
C13 C12 C11 . . 126.4(2) ?
C13 C12 H12A . . 116.8 ?
C11 C12 H12A . . 116.8 ?
C12 C13 C18 . . 119.0(2) ?
C12 C13 C14 . . 120.4(2) ?
C18 C13 C14 . . 120.6(2) ?
C13 C14 C15 . . 112.1(2) ?
C13 C14 C27 . . 107.1(2) ?
C15 C14 C27 . . 107.3(2) ?
C13 C14 C8 . . 108.9(2) ?
C15 C14 C8 . . 109.7(2) ?
C27 C14 C8 . . 111.70(19) ?
C16 C15 C14 . . 114.4(2) ?
C16 C15 H15A . . 108.7 ?
C14 C15 H15A . . 108.7 ?
C16 C15 H15B . . 108.7 ?
C14 C15 H15B . . 108.7 ?
H15A C15 H15B . . 107.6 ?
C17 C16 C15 . . 112.9(2) ?
C17 C16 H16A . . 109.0 ?
C15 C16 H16A . . 109.0 ?
C17 C16 H16B . . 109.0 ?
C15 C16 H16B . . 109.0 ?
H16A C16 H16B . . 107.8 ?
C30 C17 C16 . . 111.6(2) ?
C30 C17 C18 . . 108.4(2) ?
C16 C17 C18 . . 109.5(2) ?
C30 C17 C22 . . 104.7(2) ?
C16 C17 C22 . . 111.2(2) ?
C18 C17 C22 . . 111.3(2) ?
C13 C18 C17 . . 112.1(2) ?
C13 C18 C19 . . 111.2(2) ?
C17 C18 C19 . . 112.1(2) ?
C13 C18 H18A . . 107.0 ?
C17 C18 H18A . . 107.0 ?
C19 C18 H18A . . 107.0 ?
C20 C19 C18 . . 114.0(2) ?
C20 C19 H19A . . 108.8 ?
C18 C19 H19A . . 108.8 ?
C20 C19 H19B . . 108.8 ?
C18 C19 H19B . . 108.8 ?
H19A C19 H19B . . 107.6 ?
C21 C20 C29 . . 111.9(2) ?
C21 C20 C19 . . 108.4(2) ?
C29 C20 C19 . . 111.4(2) ?
C21 C20 C28 . . 108.6(2) ?
C29 C20 C28 . . 107.7(2) ?
C19 C20 C28 . . 108.9(2) ?
C22 C21 C20 . . 112.2(2) ?
C22 C21 H21A . . 109.2 ?
C20 C21 H21A . . 109.2 ?
C22 C21 H21B . . 109.2 ?
C20 C21 H21B . . 109.2 ?
H21A C21 H21B . . 107.9 ?
C21 C22 C17 . . 112.5(2) ?
C21 C22 H22A . . 109.1 ?
C17 C22 H22A . . 109.1 ?
C21 C22 H22B . . 109.1 ?
C17 C22 H22B . . 109.1 ?
H22A C22 H22B . . 107.8 ?
C4 C23 H23A . . 109.5 ?
C4 C23 H23B . . 109.5 ?
H23A C23 H23B . . 109.5 ?
C4 C23 H23C . . 109.5 ?
H23A C23 H23C . . 109.5 ?
H23B C23 H23C . . 109.5 ?
C4 C24 H24A . . 109.5 ?
C4 C24 H24B . . 109.5 ?
H24A C24 H24B . . 109.5 ?
C4 C24 H24C . . 109.5 ?
H24A C24 H24C . . 109.5 ?
H24B C24 H24C . . 109.5 ?
C10 C25 H25A . . 109.5 ?
C10 C25 H25B . . 109.5 ?
H25A C25 H25B . . 109.5 ?
C10 C25 H25C . . 109.5 ?
H25A C25 H25C . . 109.5 ?
H25B C25 H25C . . 109.5 ?
C8 C26 H26A . . 109.5 ?
C8 C26 H26B . . 109.5 ?
H26A C26 H26B . . 109.5 ?
C8 C26 H26C . . 109.5 ?
H26A C26 H26C . . 109.5 ?
H26B C26 H26C . . 109.5 ?
C14 C27 H27A . . 109.5 ?
C14 C27 H27B . . 109.5 ?
H27A C27 H27B . . 109.5 ?
C14 C27 H27C . . 109.5 ?
H27A C27 H27C . . 109.5 ?
H27B C27 H27C . . 109.5 ?
C20 C28 H28A . . 109.5 ?
C20 C28 H28B . . 109.5 ?
H28A C28 H28B . . 109.5 ?
C20 C28 H28C . . 109.5 ?
H28A C28 H28C . . 109.5 ?
H28B C28 H28C . . 109.5 ?
C20 C29 H29A . . 109.5 ?
C20 C29 H29B . . 109.5 ?
H29A C29 H29B . . 109.5 ?
C20 C29 H29C . . 109.5 ?
H29A C29 H29C . . 109.5 ?
H29B C29 H29C . . 109.5 ?
O2 C30 O3 . . 121.8(3) ?
O2 C30 C17 . . 126.4(3) ?
O3 C30 C17 . . 111.8(2) ?
O3 C31 C32 . . 106.9(2) ?
O3 C31 H31A . . 110.3 ?
C32 C31 H31A . . 110.3 ?
O3 C31 H31B . . 110.3 ?
C32 C31 H31B . . 110.3 ?
H31A C31 H31B . . 108.6 ?
C33 C32 C37 . . 118.2(3) ?
C33 C32 C31 . . 121.2(3) ?
C37 C32 C31 . . 120.6(3) ?
C32 C33 C34 . . 122.1(3) ?
C32 C33 H33A . . 118.9 ?
C34 C33 H33A . . 118.9 ?
C35 C34 C33 . . 118.9(3) ?
C35 C34 H34A . . 120.6 ?
C33 C34 H34A . . 120.6 ?
C34 C35 C36 . . 122.5(4) ?
C34 C35 H35A . . 118.7 ?
C36 C35 H35A . . 118.7 ?
C35 C36 C37 . . 117.1(3) ?
C35 C36 H36A . . 121.5 ?
C37 C36 H36A . . 121.5 ?
C32 C37 C36 . . 121.2(3) ?
C32 C37 H37A . . 119.4 ?
C36 C37 H37A . . 119.4 ?

loop_
_geom_bond_atom_site_label_1
_geom_bond_atom_site_label_2
_geom_bond_site_symmetry_2
_geom_bond_distance
_geom_bond_publ_flag
O1 N1 . 1.398(3) ?
O1 N2 . 1.401(3) ?
O2 C30 . 1.200(3) ?
O3 C30 . 1.349(3) ?
O3 C31 . 1.454(3) ?
N1 C3 . 1.308(3) ?
N2 C2 . 1.302(4) ?
C1 C2 . 1.497(4) ?
C1 C10 . 1.551(4) ?
C1 H1A . 0.9700 ?
C1 H1B . 0.9700 ?
C2 C3 . 1.413(4) ?
C3 C4 . 1.491(4) ?
C4 C23 . 1.540(4) ?
C4 C24 . 1.554(4) ?
C4 C5 . 1.579(3) ?
C5 C6 . 1.525(4) ?
C5 C10 . 1.545(4) ?
C5 H5A . 0.9800 ?
C6 C7 . 1.532(3) ?
C6 H6A . 0.9700 ?
C6 H6B . 0.9700 ?
C7 C8 . 1.533(3) ?
C7 H7A . 0.9700 ?
C7 H7B . 0.9700 ?
C8 C9 . 1.555(4) ?
C8 C26 . 1.567(3) ?
C8 C14 . 1.593(3) ?
C9 C11 . 1.524(3) ?
C9 C10 . 1.567(3) ?
C9 H9A . 0.9800 ?
C10 C25 . 1.556(4) ?
C11 C12 . 1.496(3) ?
C11 H11A . 0.9700 ?
C11 H11B . 0.9700 ?
C12 C13 . 1.332(4) ?
C12 H12A . 0.9300 ?
C13 C18 . 1.533(3) ?
C13 C14 . 1.537(3) ?
C14 C15 . 1.545(4) ?
C14 C27 . 1.582(3) ?
C15 C16 . 1.531(3) ?
C15 H15A . 0.9700 ?
C15 H15B . 0.9700 ?
C16 C17 . 1.526(4) ?
C16 H16A . 0.9700 ?
C16 H16B . 0.9700 ?
C17 C30 . 1.525(4) ?
C17 C18 . 1.544(4) ?
C17 C22 . 1.546(4) ?
C18 C19 . 1.545(3) ?
C18 H18A . 0.9800 ?
C19 C20 . 1.541(3) ?
C19 H19A . 0.9700 ?
C19 H19B . 0.9700 ?
C20 C21 . 1.529(4) ?
C20 C29 . 1.536(4) ?
C20 C28 . 1.550(4) ?
C21 C22 . 1.528(4) ?
C21 H21A . 0.9700 ?
C21 H21B . 0.9700 ?
C22 H22A . 0.9700 ?
C22 H22B . 0.9700 ?
C23 H23A . 0.9600 ?
C23 H23B . 0.9600 ?
C23 H23C . 0.9600 ?
C24 H24A . 0.9600 ?
C24 H24B . 0.9600 ?
C24 H24C . 0.9600 ?
C25 H25A . 0.9600 ?
C25 H25B . 0.9600 ?
C25 H25C . 0.9600 ?
C26 H26A . 0.9600 ?
C26 H26B . 0.9600 ?
C26 H26C . 0.9600 ?
C27 H27A . 0.9600 ?
C27 H27B . 0.9600 ?
C27 H27C . 0.9600 ?
C28 H28A . 0.9600 ?
C28 H28B . 0.9600 ?
C28 H28C . 0.9600 ?
C29 H29A . 0.9600 ?
C29 H29B . 0.9600 ?
C29 H29C . 0.9600 ?
C31 C32 . 1.490(4) ?
C31 H31A . 0.9700 ?
C31 H31B . 0.9700 ?
C32 C33 . 1.358(4) ?
C32 C37 . 1.376(4) ?
C33 C34 . 1.372(5) ?
C33 H33A . 0.9300 ?
C34 C35 . 1.340(5) ?
C34 H34A . 0.9300 ?
C35 C36 . 1.377(5) ?
C35 H35A . 0.9300 ?
C36 C37 . 1.402(5) ?
C36 H36A . 0.9300 ?
C37 H37A . 0.9300 ?

loop_
_geom_torsion_atom_site_label_1
_geom_torsion_atom_site_label_2
_geom_torsion_atom_site_label_3
_geom_torsion_atom_site_label_4
_geom_torsion_site_symmetry_1
_geom_torsion_site_symmetry_2
_geom_torsion_site_symmetry_3
_geom_torsion_site_symmetry_4
_geom_torsion
_geom_torsion_publ_flag
N2 O1 N1 C3 . . . . -0.9(3) ?
N1 O1 N2 C2 . . . . 1.1(3) ?
O1 N2 C2 C3 . . . . -0.9(3) ?
O1 N2 C2 C1 . . . . -178.5(2) ?
C10 C1 C2 N2 . . . . 150.4(3) ?
C10 C1 C2 C3 . . . . -26.9(4) ?
O1 N1 C3 C2 . . . . 0.3(3) ?
O1 N1 C3 C4 . . . . -179.5(2) ?
N2 C2 C3 N1 . . . . 0.4(3) ?
C1 C2 C3 N1 . . . . 178.1(2) ?
N2 C2 C3 C4 . . . . -179.8(3) ?
C1 C2 C3 C4 . . . . -2.1(4) ?
N1 C3 C4 C23 . . . . 63.8(3) ?
C2 C3 C4 C23 . . . . -116.0(3) ?
N1 C3 C4 C24 . . . . -54.2(4) ?
C2 C3 C4 C24 . . . . 125.9(3) ?
N1 C3 C4 C5 . . . . -178.6(2) ?
C2 C3 C4 C5 . . . . 1.6(4) ?
C3 C4 C5 C6 . . . . 160.9(2) ?
C23 C4 C5 C6 . . . . -81.6(3) ?
C24 C4 C5 C6 . . . . 39.2(3) ?
C3 C4 C5 C10 . . . . 29.8(3) ?
C23 C4 C5 C10 . . . . 147.2(2) ?
C24 C4 C5 C10 . . . . -91.9(3) ?
C10 C5 C6 C7 . . . . -61.6(3) ?
C4 C5 C6 C7 . . . . 164.1(2) ?
C5 C6 C7 C8 . . . . 58.4(3) ?
C6 C7 C8 C9 . . . . -47.9(3) ?
C6 C7 C8 C26 . . . . 73.9(3) ?
C6 C7 C8 C14 . . . . -167.8(2) ?
C7 C8 C9 C11 . . . . 175.45(19) ?
C26 C8 C9 C11 . . . . 55.6(3) ?
C14 C8 C9 C11 . . . . -63.7(2) ?
C7 C8 C9 C10 . . . . 43.3(3) ?
C26 C8 C9 C10 . . . . -76.5(3) ?
C14 C8 C9 C10 . . . . 164.2(2) ?
C6 C5 C10 C1 . . . . 170.1(2) ?
C4 C5 C10 C1 . . . . -58.6(3) ?
C6 C5 C10 C25 . . . . -72.0(3) ?
C4 C5 C10 C25 . . . . 59.3(3) ?
C6 C5 C10 C9 . . . . 54.6(3) ?
C4 C5 C10 C9 . . . . -174.1(2) ?
C2 C1 C10 C5 . . . . 53.2(3) ?
C2 C1 C10 C25 . . . . -67.3(3) ?
C2 C1 C10 C9 . . . . 170.4(2) ?
C11 C9 C10 C5 . . . . -176.7(2) ?
C8 C9 C10 C5 . . . . -46.8(3) ?
C11 C9 C10 C1 . . . . 66.8(3) ?
C8 C9 C10 C1 . . . . -163.3(2) ?
C11 C9 C10 C25 . . . . -51.4(3) ?
C8 C9 C10 C25 . . . . 78.5(3) ?
C8 C9 C11 C12 . . . . 39.5(3) ?
C10 C9 C11 C12 . . . . 173.5(2) ?
C9 C11 C12 C13 . . . . -8.8(4) ?
C11 C12 C13 C18 . . . . -178.2(2) ?
C11 C12 C13 C14 . . . . 2.1(4) ?
C12 C13 C14 C15 . . . . -147.4(2) ?
C18 C13 C14 C15 . . . . 32.9(3) ?
C12 C13 C14 C27 . . . . 95.2(3) ?
C18 C13 C14 C27 . . . . -84.6(3) ?
C12 C13 C14 C8 . . . . -25.8(3) ?
C18 C13 C14 C8 . . . . 154.5(2) ?
C7 C8 C14 C13 . . . . 176.9(2) ?
C9 C8 C14 C13 . . . . 55.8(3) ?
C26 C8 C14 C13 . . . . -65.1(3) ?
C7 C8 C14 C15 . . . . -60.0(3) ?
C9 C8 C14 C15 . . . . 178.9(2) ?
C26 C8 C14 C15 . . . . 58.0(3) ?
C7 C8 C14 C27 . . . . 58.9(3) ?
C9 C8 C14 C27 . . . . -62.3(3) ?
C26 C8 C14 C27 . . . . 176.8(2) ?
C13 C14 C15 C16 . . . . -38.5(3) ?
C27 C14 C15 C16 . . . . 78.8(3) ?
C8 C14 C15 C16 . . . . -159.6(2) ?
C14 C15 C16 C17 . . . . 54.7(3) ?
C15 C16 C17 C30 . . . . 59.8(3) ?
C15 C16 C17 C18 . . . . -60.3(3) ?
C15 C16 C17 C22 . . . . 176.3(2) ?
C12 C13 C18 C17 . . . . 140.0(2) ?
C14 C13 C18 C17 . . . . -40.2(3) ?
C12 C13 C18 C19 . . . . -93.6(3) ?
C14 C13 C18 C19 . . . . 86.1(3) ?
C30 C17 C18 C13 . . . . -70.7(3) ?
C16 C17 C18 C13 . . . . 51.4(3) ?
C22 C17 C18 C13 . . . . 174.7(2) ?
C30 C17 C18 C19 . . . . 163.4(2) ?
C16 C17 C18 C19 . . . . -74.6(3) ?
C22 C17 C18 C19 . . . . 48.8(3) ?
C13 C18 C19 C20 . . . . -178.7(2) ?
C17 C18 C19 C20 . . . . -52.3(3) ?
C18 C19 C20 C21 . . . . 55.3(3) ?
C18 C19 C20 C29 . . . . -68.2(3) ?
C18 C19 C20 C28 . . . . 173.2(2) ?
C29 C20 C21 C22 . . . . 66.0(3) ?
C19 C20 C21 C22 . . . . -57.2(3) ?
C28 C20 C21 C22 . . . . -175.3(2) ?
C20 C21 C22 C17 . . . . 57.3(3) ?
C30 C17 C22 C21 . . . . -168.8(2) ?
C16 C17 C22 C21 . . . . 70.6(3) ?
C18 C17 C22 C21 . . . . -51.8(3) ?
C31 O3 C30 O2 . . . . 0.1(4) ?
C31 O3 C30 C17 . . . . 178.8(2) ?
C16 C17 C30 O2 . . . . -145.9(3) ?
C18 C17 C30 O2 . . . . -25.2(4) ?
C22 C17 C30 O2 . . . . 93.7(3) ?
C16 C17 C30 O3 . . . . 35.4(3) ?
C18 C17 C30 O3 . . . . 156.1(2) ?
C22 C17 C30 O3 . . . . -85.0(3) ?
C30 O3 C31 C32 . . . . 174.1(2) ?
O3 C31 C32 C33 . . . . -111.0(3) ?
O3 C31 C32 C37 . . . . 67.0(3) ?
C37 C32 C33 C34 . . . . 0.5(5) ?
C31 C32 C33 C34 . . . . 178.6(3) ?
C32 C33 C34 C35 . . . . -0.7(5) ?
C33 C34 C35 C36 . . . . 1.7(5) ?
C34 C35 C36 C37 . . . . -2.3(5) ?
C33 C32 C37 C36 . . . . -1.1(4) ?
C31 C32 C37 C36 . . . . -179.3(3) ?
C35 C36 C37 C32 . . . . 2.0(5) ?

loop_
_cod_related_entry_id
_cod_related_entry_database
_cod_related_entry_code
1 ChemSpider 24742827
